data_1538338
loop_
_publ_author_name
'Mueller, B.G.'

_publ_section_title
;
 Zur Kenntnis von (O2)(+) (Mn2 F9)(-)
;
_journal_name_full 'Journal of Fluorine Chemistry'
_journal_page_first 409
_journal_page_last 421
_journal_volume 17
_journal_year 1981
_chemical_formula_sum 'F9 Mn2 O2'
_chemical_name_systematic '(O2) (Mn2 F9)'
_space_group_IT_number 15
_symmetry_space_group_name_Hall '-C 2yc'
_symmetry_space_group_name_H-M 'C 1 2/c 1'
_cell_angle_alpha 90
_cell_angle_beta 102.3
_cell_angle_gamma 90
_cell_formula_units_Z 8
_cell_length_a 17.552
_cell_length_b 8.373
_cell_length_c 9.101
_cell_volume 1306.808
_citation_journal_id_ASTM JFLCAR
_cod_data_source_file Mueller_JFLCAR_1981_1302.cif
_cod_data_source_block F9Mn2O2
_cod_original_cell_volume 1306.807
_cod_database_code 1538338

loop_
_symmetry_equiv_pos_as_xyz
x,y,z
-x,y,-z+1/2
-x,-y,-z
x,-y,z-1/2
x+1/2,y+1/2,z
-x+1/2,y+1/2,-z+1/2
-x+1/2,-y+1/2,-z
x+1/2,-y+1/2,z-1/2

loop_
_atom_site_label
_atom_site_type_symbol
_atom_site_fract_x
_atom_site_fract_y
_atom_site_fract_z
_atom_site_occupancy
_atom_site_U_iso_or_equiv
O1 O 0.1948 0.4507 0.7291 1 0.0
F8 F-1 0.0721 0.434 0.1486 1 0.0
F7 F-1 0.0713 0.3474 0.884 1 0.0
F5 F-1 0.164 0.1319 0.6335 1 0.0
F4 F-1 0.2015 0.0285 0.4003 1 0.0
F3 F-1 0.1763 0.2494 0.0953 1 0.0
Mn1 Mn+4 0.0739 0.2537 0.0549 1 0.0
F6 F-1 0.0688 0.054 0.9547 1 0.0
O2 O 0.2004 0.383 0.8335 1 0.0
F9 F-1 0.1669 0.3209 0.4213 1 0.0
F2 F-1 0.0744 0.138 0.2345 1 0.0
Mn2 Mn+4 0.124 0.1376 0.4416 1 0.0
F1 F-1 0.036 0.2468 0.4828 1 0.0
